data_7046230
loop_
_publ_author_name
'Wakatsuki, Ayana'
'Yukimoto, Mariko'
'Minoura, Mao'
'Fujii, Kaori'
'Kimura, Yoshifumi'
'Matano, Yoshihiro'

_publ_section_title
;
 Regioselective functionalization at the 7-position of
 1,2,3-triphenylbenzo[b]phosphole oxide via P[double bond, length as
 m-dash]O-directed lithiation.
;
_journal_issue 21
_journal_name_full 'Dalton transactions (Cambridge, England : 2003)'
_journal_page_first 7123
_journal_page_last 7127
_journal_paper_doi 10.1039/c8dt01503a
_journal_volume 47
_journal_year 2018
_chemical_formula_sum 'C44 H32 N O P'
_chemical_formula_weight 621.67
_chemical_name_systematic '7-(diphenylaminophenyl)benzo[b]phosphole oxide'
_space_group_crystal_system triclinic
_space_group_IT_number 2
_space_group_name_Hall '-P 1'
_space_group_name_H-M_alt 'P -1'
_symmetry_space_group_name_Hall '-P 1'
_symmetry_space_group_name_H-M 'P -1'
_atom_sites_solution_hydrogens geom
_audit_creation_method SHELXL-2014/7
_audit_update_record
;
2018-01-26 deposited with the CCDC.
2018-05-02 downloaded from the CCDC.
;
_cell_angle_alpha 100.8870(10)
_cell_angle_beta 93.3470(10)
_cell_angle_gamma 112.723(2)
_cell_formula_units_Z 2
_cell_length_a 9.9250(4)
_cell_length_b 10.1565(3)
_cell_length_c 17.6017(7)
_cell_measurement_reflns_used 9080
_cell_measurement_temperature 90(2)
_cell_measurement_theta_max 27.50
_cell_measurement_theta_min 2.38
_cell_volume 1590.15(11)
_computing_cell_refinement 'Bruker SAINT'
_computing_data_collection 'Bruker APEX2'
_computing_data_reduction 'Bruker SAINT'
_computing_molecular_graphics 'Bruker SHELXTL'
_computing_publication_material 'Bruker SHELXTL'
_computing_structure_refinement 'SHELXL-2014/7 (Sheldrick, 2014)'
_computing_structure_solution 'SHELXT-2014 (Sheldrick, 2014)'
_diffrn_ambient_temperature 90(2)
_diffrn_detector_area_resol_mean 10.42
_diffrn_measured_fraction_theta_full 0.978
_diffrn_measured_fraction_theta_max 0.964
_diffrn_measurement_device_type 'Bruker QUEST D8 Photon CCD'
_diffrn_measurement_method '\f and \w scans'
_diffrn_radiation_type MoK\a
_diffrn_radiation_wavelength 0.71073
_diffrn_reflns_av_R_equivalents 0.0221
_diffrn_reflns_av_unetI/netI 0.0360
_diffrn_reflns_Laue_measured_fraction_full 0.978
_diffrn_reflns_Laue_measured_fraction_max 0.964
_diffrn_reflns_limit_h_max 12
_diffrn_reflns_limit_h_min -12
_diffrn_reflns_limit_k_max 13
_diffrn_reflns_limit_k_min -13
_diffrn_reflns_limit_l_max 22
_diffrn_reflns_limit_l_min -22
_diffrn_reflns_number 14419
_diffrn_reflns_point_group_measured_fraction_full 0.978
_diffrn_reflns_point_group_measured_fraction_max 0.964
_diffrn_reflns_theta_full 25.242
_diffrn_reflns_theta_max 27.485
_diffrn_reflns_theta_min 2.248
_exptl_absorpt_coefficient_mu 0.124
_exptl_absorpt_correction_T_max 0.7456
_exptl_absorpt_correction_T_min 0.6998
_exptl_absorpt_correction_type multi-scan
_exptl_absorpt_process_details SADABS
_exptl_crystal_colour brown
_exptl_crystal_density_diffrn 1.298
_exptl_crystal_description plate
_exptl_crystal_F_000 652
_exptl_crystal_recrystallization_method 'Re-crystallisation from solvent: dichloromethane/hexane'
_exptl_crystal_size_max 0.100
_exptl_crystal_size_mid 0.100
_exptl_crystal_size_min 0.050
_exptl_transmission_factor_min 0.6998
_refine_diff_density_max 0.501
_refine_diff_density_min -1.302
_refine_diff_density_rms 0.137
_refine_ls_extinction_method none
_refine_ls_goodness_of_fit_ref 1.089
_refine_ls_hydrogen_treatment constr
_refine_ls_matrix_type full
_refine_ls_number_parameters 424
_refine_ls_number_reflns 7030
_refine_ls_number_restraints 0
_refine_ls_restrained_S_all 1.089
_refine_ls_R_factor_all 0.0707
_refine_ls_R_factor_gt 0.0518
_refine_ls_shift/su_max 0.000
_refine_ls_shift/su_mean 0.000
_refine_ls_structure_factor_coef Fsqd
_refine_ls_weighting_details 'w=1/[\s^2^(Fo^2^)+(0.1586P)^2^+1.2806P] where P=(Fo^2^+2Fc^2^)/3'
_refine_ls_weighting_scheme calc
_refine_ls_wR_factor_gt 0.1599
_refine_ls_wR_factor_ref 0.2269
_reflns_Friedel_coverage 0.000
_reflns_number_gt 5987
_reflns_number_total 7030
_reflns_threshold_expression 'I > 2\s(I)'
_cod_data_source_file c8dt01503a2.cif
_cod_data_source_block 301PMTN
_cod_depositor_comments 'Adding full bibliography for 7046230--7046231.cif.'
_cod_original_cell_volume 1590.15(10)
_cod_database_code 7046230
_shelx_shelxl_version_number 2014/7
_shelx_space_group_comment
;
The symmetry employed for this shelxl refinement is uniquely defined
by the following loop, which should always be used as a source of
symmetry information in preference to the above space-group names.
They are only intended as comments.
;
_shelx_estimated_absorpt_t_min 0.988
_shelx_estimated_absorpt_t_max 0.994

loop_
_space_group_symop_operation_xyz
'x, y, z'
'-x, -y, -z'

loop_
_atom_site_label
_atom_site_type_symbol
_atom_site_fract_x
_atom_site_fract_y
_atom_site_fract_z
_atom_site_U_iso_or_equiv
_atom_site_adp_type
_atom_site_occupancy
_atom_site_site_symmetry_order
_atom_site_calc_flag
_atom_site_refinement_flags_posn
_atom_site_refinement_flags_adp
P1 P 0.51170(6) 0.26459(6) 0.21948(3) 0.01205(18) Uani 1 1 d . .
O1 O 0.45726(17) 0.11102(16) 0.22904(10) 0.0166(3) Uani 1 1 d . .
C1 C 0.5642(2) 0.4117(2) 0.30725(12) 0.0130(4) Uani 1 1 d . .
C2 C 0.7138(2) 0.5061(2) 0.30898(13) 0.0140(4) Uani 1 1 d . .
C3 C 0.7811(2) 0.4641(2) 0.24010(12) 0.0135(4) Uani 1 1 d . .
C4 C 0.6900(2) 0.3412(2) 0.18809(13) 0.0136(4) Uani 1 1 d . .
C5 C 0.4842(2) 0.4440(2) 0.36487(13) 0.0143(4) Uani 1 1 d . .
C6 C 0.5570(2) 0.5720(2) 0.42424(13) 0.0161(4) Uani 1 1 d . .
H6A H 0.5034 0.5984 0.4629 0.019 Uiso 1 1 calc R U
C7 C 0.7055(2) 0.6610(2) 0.42773(13) 0.0184(5) Uani 1 1 d . .
H7A H 0.7530 0.7443 0.4699 0.022 Uiso 1 1 calc R U
C8 C 0.7849(2) 0.6285(2) 0.36977(14) 0.0179(5) Uani 1 1 d . .
H8A H 0.8863 0.6894 0.3719 0.021 Uiso 1 1 calc R U
C9 C 0.3838(2) 0.2895(2) 0.15195(12) 0.0130(4) Uani 1 1 d . .
C10 C 0.4325(2) 0.3956(2) 0.10799(13) 0.0149(4) Uani 1 1 d . .
H10A H 0.5348 0.4563 0.1133 0.018 Uiso 1 1 calc R U
C11 C 0.3325(3) 0.4131(3) 0.05658(15) 0.0203(5) Uani 1 1 d . .
H11A H 0.3660 0.4863 0.0273 0.024 Uiso 1 1 calc R U
C12 C 0.1827(3) 0.3228(3) 0.04808(14) 0.0216(5) Uani 1 1 d . .
H12A H 0.1142 0.3344 0.0128 0.026 Uiso 1 1 calc R U
C13 C 0.1336(2) 0.2168(3) 0.09070(15) 0.0216(5) Uani 1 1 d . .
H13A H 0.0314 0.1552 0.0843 0.026 Uiso 1 1 calc R U
C14 C 0.2331(2) 0.1995(2) 0.14320(14) 0.0175(4) Uani 1 1 d . .
H14A H 0.1987 0.1270 0.1728 0.021 Uiso 1 1 calc R U
C15 C 0.9375(2) 0.5552(2) 0.23398(12) 0.0135(4) Uani 1 1 d . .
C16 C 0.9807(2) 0.7024(2) 0.23130(13) 0.0169(4) Uani 1 1 d . .
H16A H 0.9106 0.7449 0.2341 0.020 Uiso 1 1 calc R U
C17 C 1.1262(3) 0.7868(2) 0.22458(13) 0.0175(4) Uani 1 1 d . .
H17A H 1.1545 0.8861 0.2216 0.021 Uiso 1 1 calc R U
C18 C 1.2310(2) 0.7261(3) 0.22217(14) 0.0198(5) Uani 1 1 d . .
H18A H 1.3307 0.7842 0.2184 0.024 Uiso 1 1 calc R U
C19 C 1.1881(2) 0.5805(3) 0.22532(15) 0.0205(5) Uani 1 1 d . .
H19A H 1.2589 0.5387 0.2238 0.025 Uiso 1 1 calc R U
C20 C 1.0415(2) 0.4945(3) 0.23064(14) 0.0180(5) Uani 1 1 d . .
H20A H 1.0129 0.3944 0.2320 0.022 Uiso 1 1 calc R U
C21 C 0.7184(2) 0.2771(2) 0.11070(13) 0.0139(4) Uani 1 1 d . .
C22 C 0.7896(2) 0.3664(3) 0.06108(13) 0.0177(4) Uani 1 1 d . .
H22A H 0.8257 0.4700 0.0781 0.021 Uiso 1 1 calc R U
C23 C 0.8075(3) 0.3042(3) -0.01279(14) 0.0218(5) Uani 1 1 d . .
H23A H 0.8545 0.3654 -0.0465 0.026 Uiso 1 1 calc R U
C24 C 0.7569(3) 0.1526(3) -0.03775(15) 0.0241(5) Uani 1 1 d . .
H24A H 0.7699 0.1103 -0.0882 0.029 Uiso 1 1 calc R U
C25 C 0.6873(3) 0.0633(3) 0.01146(14) 0.0211(5) Uani 1 1 d . .
H25A H 0.6538 -0.0401 -0.0052 0.025 Uiso 1 1 calc R U
C26 C 0.6666(2) 0.1246(2) 0.08464(14) 0.0185(5) Uani 1 1 d . .
H26A H 0.6169 0.0627 0.1175 0.022 Uiso 1 1 calc R U
C27 C 0.3267(2) 0.3509(2) 0.36599(13) 0.0147(4) Uani 1 1 d . .
C28 C 0.2292(2) 0.4162(2) 0.38668(13) 0.0170(4) Uani 1 1 d . .
H28A H 0.2653 0.5202 0.4009 0.020 Uiso 1 1 calc R U
C29 C 0.0805(2) 0.3324(3) 0.38688(14) 0.0188(5) Uani 1 1 d . .
H29A H 0.0157 0.3788 0.4006 0.023 Uiso 1 1 calc R U
C30 C 0.0268(2) 0.1795(3) 0.36674(13) 0.0177(5) Uani 1 1 d . .
C31 C 0.1243(3) 0.1134(2) 0.35098(13) 0.0181(5) Uani 1 1 d . .
H31A H 0.0894 0.0096 0.3409 0.022 Uiso 1 1 calc R U
C32 C 0.2725(2) 0.1972(2) 0.34977(13) 0.0159(4) Uani 1 1 d . .
H32A H 0.3375 0.1503 0.3379 0.019 Uiso 1 1 calc R U
N1 N -0.1267(2) 0.0913(2) 0.35969(12) 0.0222(5) Uani 1 1 d . .
C33 C -0.2053(2) 0.1210(2) 0.42056(13) 0.0170(4) Uani 1 1 d . .
C34 C -0.3389(3) 0.1327(3) 0.40432(15) 0.0203(5) Uani 1 1 d . .
H34A H -0.3797 0.1199 0.3519 0.024 Uiso 1 1 calc R U
C35 C -0.4118(3) 0.1636(3) 0.46618(15) 0.0217(5) Uani 1 1 d . .
H35A H -0.5037 0.1699 0.4554 0.026 Uiso 1 1 calc R U
C36 C -0.3526(3) 0.1850(3) 0.54312(15) 0.0221(5) Uani 1 1 d . .
H36A H -0.4031 0.2064 0.5847 0.027 Uiso 1 1 calc R U
C37 C -0.2186(3) 0.1750(3) 0.55863(15) 0.0239(5) Uani 1 1 d . .
H37A H -0.1764 0.1909 0.6111 0.029 Uiso 1 1 calc R U
C38 C -0.1464(3) 0.1419(3) 0.49782(15) 0.0236(5) Uani 1 1 d . .
H38A H -0.0557 0.1333 0.5089 0.028 Uiso 1 1 calc R U
C39 C -0.1981(2) -0.0125(2) 0.28856(14) 0.0170(4) Uani 1 1 d . .
C40 C -0.1410(3) 0.0065(2) 0.21956(14) 0.0195(5) Uani 1 1 d . .
H40A H -0.0554 0.0917 0.2196 0.023 Uiso 1 1 calc R U
C41 C -0.2080(3) -0.0984(3) 0.15014(14) 0.0216(5) Uani 1 1 d . .
H41A H -0.1664 -0.0857 0.1034 0.026 Uiso 1 1 calc R U
C42 C -0.3352(3) -0.2214(3) 0.14878(15) 0.0233(5) Uani 1 1 d . .
H42A H -0.3822 -0.2920 0.1012 0.028 Uiso 1 1 calc R U
C43 C -0.3928(2) -0.2400(3) 0.21768(16) 0.0230(5) Uani 1 1 d . .
H43A H -0.4798 -0.3242 0.2171 0.028 Uiso 1 1 calc R U
C44 C -0.3253(2) -0.1377(3) 0.28738(14) 0.0188(5) Uani 1 1 d . .
H44A H -0.3653 -0.1525 0.3343 0.023 Uiso 1 1 calc R U

loop_
_atom_site_aniso_label
_atom_site_aniso_U_11
_atom_site_aniso_U_22
_atom_site_aniso_U_33
_atom_site_aniso_U_23
_atom_site_aniso_U_13
_atom_site_aniso_U_12
P1 0.0103(3) 0.0111(3) 0.0126(3) 0.0007(2) -0.0003(2) 0.0033(2)
O1 0.0169(8) 0.0115(7) 0.0200(8) 0.0029(6) 0.0021(6) 0.0048(6)
C1 0.0126(9) 0.0122(9) 0.0126(10) 0.0013(7) -0.0012(7) 0.0044(8)
C2 0.0128(10) 0.0139(10) 0.0140(10) 0.0019(8) 0.0007(8) 0.0049(8)
C3 0.0125(9) 0.0167(10) 0.0126(10) 0.0038(8) 0.0016(7) 0.0072(8)
C4 0.0116(9) 0.0151(10) 0.0148(10) 0.0041(8) 0.0025(8) 0.0059(8)
C5 0.0126(9) 0.0128(9) 0.0161(10) 0.0040(8) -0.0002(8) 0.0038(8)
C6 0.0148(10) 0.0154(10) 0.0165(10) 0.0008(8) 0.0019(8) 0.0057(8)
C7 0.0158(10) 0.0170(10) 0.0153(11) -0.0015(8) 0.0006(8) 0.0016(8)
C8 0.0112(9) 0.0173(10) 0.0188(11) 0.0013(9) -0.0005(8) 0.0007(8)
C9 0.0121(9) 0.0129(9) 0.0115(10) -0.0015(7) -0.0005(7) 0.0048(8)
C10 0.0139(9) 0.0143(10) 0.0149(10) 0.0020(8) 0.0022(8) 0.0046(8)
C11 0.0192(11) 0.0198(11) 0.0232(12) 0.0075(9) 0.0017(9) 0.0083(9)
C12 0.0181(11) 0.0269(12) 0.0195(12) 0.0039(9) -0.0022(9) 0.0101(10)
C13 0.0116(10) 0.0238(12) 0.0250(12) 0.0043(10) -0.0031(9) 0.0039(9)
C14 0.0140(10) 0.0164(10) 0.0187(11) 0.0021(8) 0.0021(8) 0.0035(8)
C15 0.0119(9) 0.0159(10) 0.0107(10) 0.0004(8) 0.0004(7) 0.0050(8)
C16 0.0157(10) 0.0163(10) 0.0181(11) 0.0022(8) 0.0021(8) 0.0067(8)
C17 0.0201(11) 0.0155(10) 0.0147(10) 0.0023(8) 0.0049(8) 0.0051(9)
C18 0.0138(10) 0.0238(11) 0.0176(11) 0.0027(9) 0.0051(8) 0.0038(9)
C19 0.0142(10) 0.0250(12) 0.0242(12) 0.0058(9) 0.0023(9) 0.0100(9)
C20 0.0158(10) 0.0178(10) 0.0208(11) 0.0041(9) 0.0014(8) 0.0076(9)
C21 0.0103(9) 0.0185(10) 0.0134(10) 0.0000(8) 0.0001(7) 0.0083(8)
C22 0.0176(10) 0.0197(11) 0.0158(11) 0.0040(8) 0.0040(8) 0.0074(9)
C23 0.0233(11) 0.0254(12) 0.0167(11) 0.0039(9) 0.0045(9) 0.0101(10)
C24 0.0266(12) 0.0268(12) 0.0188(12) -0.0019(9) 0.0034(9) 0.0140(10)
C25 0.0234(11) 0.0201(11) 0.0194(11) -0.0005(9) 0.0044(9) 0.0107(9)
C26 0.0167(10) 0.0168(11) 0.0194(11) 0.0014(9) 0.0000(8) 0.0058(9)
C27 0.0119(9) 0.0150(10) 0.0136(10) 0.0020(8) -0.0021(7) 0.0028(8)
C28 0.0168(10) 0.0141(10) 0.0177(11) 0.0016(8) 0.0009(8) 0.0048(8)
C29 0.0149(10) 0.0210(11) 0.0199(11) 0.0011(9) -0.0002(8) 0.0087(9)
C30 0.0114(10) 0.0197(11) 0.0153(11) 0.0010(8) -0.0004(8) 0.0010(8)
C31 0.0182(11) 0.0133(10) 0.0171(11) 0.0001(8) 0.0006(8) 0.0024(8)
C32 0.0153(10) 0.0159(10) 0.0146(10) 0.0005(8) -0.0002(8) 0.0060(8)
N1 0.0111(9) 0.0253(10) 0.0190(10) -0.0033(8) 0.0020(7) -0.0006(8)
C33 0.0130(10) 0.0163(10) 0.0184(11) 0.0018(8) 0.0026(8) 0.0032(8)
C34 0.0193(11) 0.0175(11) 0.0220(12) 0.0012(9) -0.0027(9) 0.0076(9)
C35 0.0182(11) 0.0239(12) 0.0233(12) 0.0012(9) 0.0035(9) 0.0110(9)
C36 0.0188(11) 0.0187(11) 0.0252(12) 0.0003(9) 0.0064(9) 0.0055(9)
C37 0.0229(12) 0.0307(13) 0.0169(11) 0.0041(9) 0.0021(9) 0.0104(10)
C38 0.0137(10) 0.0321(13) 0.0238(13) 0.0048(10) 0.0020(9) 0.0087(9)
C39 0.0130(10) 0.0155(10) 0.0192(11) 0.0009(8) -0.0020(8) 0.0042(8)
C40 0.0181(10) 0.0148(10) 0.0211(12) 0.0035(9) 0.0009(9) 0.0023(8)
C41 0.0263(12) 0.0193(11) 0.0181(11) 0.0031(9) -0.0010(9) 0.0091(10)
C42 0.0207(11) 0.0184(11) 0.0240(12) -0.0055(9) -0.0051(9) 0.0068(9)
C43 0.0128(10) 0.0150(10) 0.0348(14) -0.0006(10) -0.0006(9) 0.0024(8)
C44 0.0137(10) 0.0182(11) 0.0228(12) 0.0032(9) 0.0043(8) 0.0051(9)

loop_
_atom_type_symbol
_atom_type_description
_atom_type_scat_dispersion_real
_atom_type_scat_dispersion_imag
_atom_type_scat_source
C C 0.0033 0.0016 'International Tables Vol C Tables 4.2.6.8 and 6.1.1.4'
H H 0.0000 0.0000 'International Tables Vol C Tables 4.2.6.8 and 6.1.1.4'
N N 0.0061 0.0033 'International Tables Vol C Tables 4.2.6.8 and 6.1.1.4'
O O 0.0106 0.0060 'International Tables Vol C Tables 4.2.6.8 and 6.1.1.4'
P P 0.1023 0.0942 'International Tables Vol C Tables 4.2.6.8 and 6.1.1.4'

loop_
_geom_angle_atom_site_label_1
_geom_angle_atom_site_label_2
_geom_angle_atom_site_label_3
_geom_angle
O1 P1 C4 117.91(9)
O1 P1 C9 111.90(9)
C4 P1 C9 106.03(10)
O1 P1 C1 118.05(10)
C4 P1 C1 92.80(10)
C9 P1 C1 108.14(9)
C5 C1 C2 120.43(19)
C5 C1 P1 131.90(16)
C2 C1 P1 107.61(15)
C8 C2 C1 120.8(2)
C8 C2 C3 124.92(19)
C1 C2 C3 114.29(18)
C4 C3 C2 114.25(19)
C4 C3 C15 125.86(19)
C2 C3 C15 119.88(18)
C3 C4 C21 127.66(19)
C3 C4 P1 111.00(16)
C21 C4 P1 121.12(15)
C1 C5 C6 117.75(19)
C1 C5 C27 123.21(19)
C6 C5 C27 119.04(19)
C7 C6 C5 121.7(2)
C7 C6 H6A 119.2
C5 C6 H6A 119.2
C6 C7 C8 120.3(2)
C6 C7 H7A 119.8
C8 C7 H7A 119.8
C2 C8 C7 119.0(2)
C2 C8 H8A 120.5
C7 C8 H8A 120.5
C10 C9 C14 119.42(19)
C10 C9 P1 121.38(16)
C14 C9 P1 119.20(17)
C11 C10 C9 120.5(2)
C11 C10 H10A 119.8
C9 C10 H10A 119.8
C10 C11 C12 119.7(2)
C10 C11 H11A 120.1
C12 C11 H11A 120.1
C13 C12 C11 120.3(2)
C13 C12 H12A 119.9
C11 C12 H12A 119.9
C12 C13 C14 120.4(2)
C12 C13 H13A 119.8
C14 C13 H13A 119.8
C13 C14 C9 119.7(2)
C13 C14 H14A 120.2
C9 C14 H14A 120.2
C20 C15 C16 119.4(2)
C20 C15 C3 120.35(19)
C16 C15 C3 120.27(18)
C17 C16 C15 120.2(2)
C17 C16 H16A 119.9
C15 C16 H16A 119.9
C16 C17 C18 120.3(2)
C16 C17 H17A 119.8
C18 C17 H17A 119.8
C19 C18 C17 119.4(2)
C19 C18 H18A 120.3
C17 C18 H18A 120.3
C18 C19 C20 120.5(2)
C18 C19 H19A 119.7
C20 C19 H19A 119.7
C15 C20 C19 120.2(2)
C15 C20 H20A 119.9
C19 C20 H20A 119.9
C22 C21 C26 118.9(2)
C22 C21 C4 121.05(19)
C26 C21 C4 120.0(2)
C23 C22 C21 120.3(2)
C23 C22 H22A 119.9
C21 C22 H22A 119.9
C22 C23 C24 120.3(2)
C22 C23 H23A 119.9
C24 C23 H23A 119.9
C25 C24 C23 119.7(2)
C25 C24 H24A 120.1
C23 C24 H24A 120.1
C26 C25 C24 120.3(2)
C26 C25 H25A 119.9
C24 C25 H25A 119.9
C25 C26 C21 120.5(2)
C25 C26 H26A 119.8
C21 C26 H26A 119.8
C28 C27 C32 118.1(2)
C28 C27 C5 119.94(19)
C32 C27 C5 121.89(19)
C29 C28 C27 121.5(2)
C29 C28 H28A 119.3
C27 C28 H28A 119.3
C28 C29 C30 119.6(2)
C28 C29 H29A 120.2
C30 C29 H29A 120.2
C31 C30 C29 119.4(2)
C31 C30 N1 119.8(2)
C29 C30 N1 120.7(2)
C30 C31 C32 120.8(2)
C30 C31 H31A 119.6
C32 C31 H31A 119.6
C31 C32 C27 120.4(2)
C31 C32 H32A 119.8
C27 C32 H32A 119.8
C39 N1 C33 122.26(18)
C39 N1 C30 118.54(19)
C33 N1 C30 118.86(19)
C38 C33 C34 119.7(2)
C38 C33 N1 119.3(2)
C34 C33 N1 121.0(2)
C33 C34 C35 119.0(2)
C33 C34 H34A 120.5
C35 C34 H34A 120.5
C36 C35 C34 121.2(2)
C36 C35 H35A 119.4
C34 C35 H35A 119.4
C35 C36 C37 119.2(2)
C35 C36 H36A 120.4
C37 C36 H36A 120.4
C38 C37 C36 120.1(2)
C38 C37 H37A 119.9
C36 C37 H37A 119.9
C37 C38 C33 120.7(2)
C37 C38 H38A 119.7
C33 C38 H38A 119.7
C40 C39 C44 119.1(2)
C40 C39 N1 120.5(2)
C44 C39 N1 120.4(2)
C39 C40 C41 120.5(2)
C39 C40 H40A 119.8
C41 C40 H40A 119.8
C42 C41 C40 120.4(2)
C42 C41 H41A 119.8
C40 C41 H41A 119.8
C43 C42 C41 119.1(2)
C43 C42 H42A 120.4
C41 C42 H42A 120.4
C42 C43 C44 120.9(2)
C42 C43 H43A 119.5
C44 C43 H43A 119.5
C43 C44 C39 119.9(2)
C43 C44 H44A 120.0
C39 C44 H44A 120.0

loop_
_geom_bond_atom_site_label_1
_geom_bond_atom_site_label_2
_geom_bond_distance
P1 O1 1.4872(16)
P1 C4 1.804(2)
P1 C9 1.809(2)
P1 C1 1.823(2)
C1 C5 1.392(3)
C1 C2 1.417(3)
C2 C8 1.386(3)
C2 C3 1.490(3)
C3 C4 1.346(3)
C3 C15 1.491(3)
C4 C21 1.486(3)
C5 C6 1.406(3)
C5 C27 1.485(3)
C6 C7 1.390(3)
C6 H6A 0.9500
C7 C8 1.392(3)
C7 H7A 0.9500
C8 H8A 0.9500
C9 C10 1.397(3)
C9 C14 1.400(3)
C10 C11 1.389(3)
C10 H10A 0.9500
C11 C12 1.393(3)
C11 H11A 0.9500
C12 C13 1.379(4)
C12 H12A 0.9500
C13 C14 1.397(3)
C13 H13A 0.9500
C14 H14A 0.9500
C15 C20 1.391(3)
C15 C16 1.398(3)
C16 C17 1.392(3)
C16 H16A 0.9500
C17 C18 1.397(3)
C17 H17A 0.9500
C18 C19 1.385(3)
C18 H18A 0.9500
C19 C20 1.397(3)
C19 H19A 0.9500
C20 H20A 0.9500
C21 C22 1.400(3)
C21 C26 1.401(3)
C22 C23 1.387(3)
C22 H22A 0.9500
C23 C24 1.392(3)
C23 H23A 0.9500
C24 C25 1.390(4)
C24 H24A 0.9500
C25 C26 1.384(3)
C25 H25A 0.9500
C26 H26A 0.9500
C27 C28 1.399(3)
C27 C32 1.405(3)
C28 C29 1.391(3)
C28 H28A 0.9500
C29 C30 1.398(3)
C29 H29A 0.9500
C30 C31 1.388(3)
C30 N1 1.421(3)
C31 C32 1.390(3)
C31 H31A 0.9500
C32 H32A 0.9500
N1 C39 1.415(3)
N1 C33 1.416(3)
C33 C38 1.392(3)
C33 C34 1.394(3)
C34 C35 1.395(3)
C34 H34A 0.9500
C35 C36 1.387(4)
C35 H35A 0.9500
C36 C37 1.388(3)
C36 H36A 0.9500
C37 C38 1.382(3)
C37 H37A 0.9500
C38 H38A 0.9500
C39 C40 1.385(3)
C39 C44 1.399(3)
C40 C41 1.392(3)
C40 H40A 0.9500
C41 C42 1.386(3)
C41 H41A 0.9500
C42 C43 1.385(4)
C42 H42A 0.9500
C43 C44 1.385(3)
C43 H43A 0.9500
C44 H44A 0.9500

loop_
_geom_torsion_atom_site_label_1
_geom_torsion_atom_site_label_2
_geom_torsion_atom_site_label_3
_geom_torsion_atom_site_label_4
_geom_torsion
O1 P1 C1 C5 -61.2(2)
C4 P1 C1 C5 174.9(2)
C9 P1 C1 C5 67.1(2)
O1 P1 C1 C2 121.80(15)
C4 P1 C1 C2 -2.05(16)
C9 P1 C1 C2 -109.93(15)
C5 C1 C2 C8 3.0(3)
P1 C1 C2 C8 -179.64(17)
C5 C1 C2 C3 -175.13(19)
P1 C1 C2 C3 2.3(2)
C8 C2 C3 C4 -179.4(2)
C1 C2 C3 C4 -1.4(3)
C8 C2 C3 C15 1.2(3)
C1 C2 C3 C15 179.24(18)
C2 C3 C4 C21 174.39(19)
C15 C3 C4 C21 -6.3(4)
C2 C3 C4 P1 -0.3(2)
C15 C3 C4 P1 179.05(16)
O1 P1 C4 C3 -122.59(16)
C9 P1 C4 C3 111.15(16)
C1 P1 C4 C3 1.37(17)
O1 P1 C4 C21 62.32(19)
C9 P1 C4 C21 -63.93(18)
C1 P1 C4 C21 -173.72(17)
C2 C1 C5 C6 -0.4(3)
P1 C1 C5 C6 -177.03(17)
C2 C1 C5 C27 179.17(19)
P1 C1 C5 C27 2.5(3)
C1 C5 C6 C7 -2.6(3)
C27 C5 C6 C7 177.9(2)
C5 C6 C7 C8 2.9(3)
C1 C2 C8 C7 -2.6(3)
C3 C2 C8 C7 175.3(2)
C6 C7 C8 C2 -0.3(3)
O1 P1 C9 C10 -151.40(17)
C4 P1 C9 C10 -21.6(2)
C1 P1 C9 C10 76.9(2)
O1 P1 C9 C14 28.1(2)
C4 P1 C9 C14 157.90(17)
C1 P1 C9 C14 -103.61(18)
C14 C9 C10 C11 0.6(3)
P1 C9 C10 C11 -179.88(17)
C9 C10 C11 C12 -0.8(3)
C10 C11 C12 C13 0.3(4)
C11 C12 C13 C14 0.5(4)
C12 C13 C14 C9 -0.6(4)
C10 C9 C14 C13 0.1(3)
P1 C9 C14 C13 -179.41(18)
C4 C3 C15 C20 -59.8(3)
C2 C3 C15 C20 119.5(2)
C4 C3 C15 C16 119.9(2)
C2 C3 C15 C16 -60.7(3)
C20 C15 C16 C17 0.6(3)
C3 C15 C16 C17 -179.2(2)
C15 C16 C17 C18 -1.4(3)
C16 C17 C18 C19 1.0(3)
C17 C18 C19 C20 0.2(4)
C16 C15 C20 C19 0.5(3)
C3 C15 C20 C19 -179.7(2)
C18 C19 C20 C15 -0.9(4)
C3 C4 C21 C22 -41.0(3)
P1 C4 C21 C22 133.21(19)
C3 C4 C21 C26 142.4(2)
P1 C4 C21 C26 -43.4(3)
C26 C21 C22 C23 0.4(3)
C4 C21 C22 C23 -176.3(2)
C21 C22 C23 C24 -1.0(4)
C22 C23 C24 C25 0.4(4)
C23 C24 C25 C26 0.8(4)
C24 C25 C26 C21 -1.4(4)
C22 C21 C26 C25 0.9(3)
C4 C21 C26 C25 177.5(2)
C1 C5 C27 C28 -139.6(2)
C6 C5 C27 C28 39.9(3)
C1 C5 C27 C32 43.0(3)
C6 C5 C27 C32 -137.5(2)
C32 C27 C28 C29 -3.8(3)
C5 C27 C28 C29 178.7(2)
C27 C28 C29 C30 0.6(3)
C28 C29 C30 C31 3.5(3)
C28 C29 C30 N1 -174.4(2)
C29 C30 C31 C32 -4.4(3)
N1 C30 C31 C32 173.5(2)
C30 C31 C32 C27 1.2(3)
C28 C27 C32 C31 2.9(3)
C5 C27 C32 C31 -179.7(2)
C31 C30 N1 C39 -53.5(3)
C29 C30 N1 C39 124.3(2)
C31 C30 N1 C33 133.1(2)
C29 C30 N1 C33 -49.1(3)
C39 N1 C33 C38 139.8(2)
C30 N1 C33 C38 -47.0(3)
C39 N1 C33 C34 -41.6(3)
C30 N1 C33 C34 131.6(2)
C38 C33 C34 C35 -0.8(3)
N1 C33 C34 C35 -179.4(2)
C33 C34 C35 C36 1.1(4)
C34 C35 C36 C37 -0.3(4)
C35 C36 C37 C38 -0.9(4)
C36 C37 C38 C33 1.2(4)
C34 C33 C38 C37 -0.4(4)
N1 C33 C38 C37 178.3(2)
C33 N1 C39 C40 148.9(2)
C30 N1 C39 C40 -24.3(3)
C33 N1 C39 C44 -32.9(3)
C30 N1 C39 C44 154.0(2)
C44 C39 C40 C41 -0.8(3)
N1 C39 C40 C41 177.5(2)
C39 C40 C41 C42 1.7(4)
C40 C41 C42 C43 -1.4(4)
C41 C42 C43 C44 0.1(4)
C42 C43 C44 C39 0.8(4)
C40 C39 C44 C43 -0.5(3)
N1 C39 C44 C43 -178.8(2)
